data_7006562
loop_
_publ_author_name
'Sen, Soma'
'Talukder, Pritha'
'Dey, Subrata K.'
'Mitra, Samiran'
'Rosair, Georgina'
'Hughes, David L.'
'Yap, Glenn P. A.'
'Pilet, Guillaume'
'Gramlich, V.'
'Matsushita, T.'

_publ_section_title
;
 Ligating properties of a potentially tetradentate Schiff base
 [(CH3)2NCH2CH2N=CHC6H3(OH)(OMe)] with zinc(II), cadmium(II),
 cobalt(II), cobalt(III) and manganese(III) ions: synthesis and
 structural studies.
;
_journal_issue 14
_journal_name_full 'Dalton transactions (Cambridge, England : 2003)'
_journal_page_first 1758
_journal_page_last 1767
_journal_paper_doi 10.1039/b512053e
_journal_year 2006
_chemical_formula_moiety '2(C25 H36 Co N5 O4 S), C4 Co N4 S4'
_chemical_formula_structural '[Co(LH)2(NCS)]2 [Co(NCS)4]'
_chemical_formula_sum 'C54 H72 Co3 N14 O8 S6'
_chemical_formula_weight 1414.41
_chemical_name_common 'Compound 4'
_chemical_name_systematic
;
?
;
_space_group_IT_number 2
_symmetry_cell_setting triclinic
_symmetry_Int_Tables_number 2
_symmetry_space_group_name_Hall '-P 1'
_symmetry_space_group_name_H-M 'P -1'
_atom_sites_solution_hydrogens geom
_atom_sites_solution_primary direct
_atom_sites_solution_secondary difmap
_audit_creation_method SHELXL-97
_cell_angle_alpha 104.05(9)
_cell_angle_beta 93.52(11)
_cell_angle_gamma 109.48(8)
_cell_formula_units_Z 2
_cell_length_a 14.227(18)
_cell_length_b 19.468(20)
_cell_length_c 13.857(18)
_cell_measurement_reflns_used 5
_cell_measurement_temperature 296.2
_cell_measurement_theta_max 12.4
_cell_measurement_theta_min 11.4
_cell_volume 3467(8)
_computing_cell_refinement 'MSC/AFC Diffractometer Software (MSC, 1993)'
_computing_data_collection 'MSC/AFC Diffractometer Software (MSC, 1993)'
_computing_data_reduction 'MSC texSan/PROCESS (MSC, 1993)'
_computing_molecular_graphics 'ORTEP (Johnson, 1971)'
_computing_publication_material 'SHELXL (Sheldrick, 1997)'
_computing_structure_refinement 'SHELXL (Sheldrick, 1997)'
_computing_structure_solution 'SHELXS (Sheldrick, 1997)'
_diffrn_ambient_temperature 293(2)
_diffrn_measured_fraction_theta_full 0.998
_diffrn_measured_fraction_theta_max 0.998
_diffrn_measurement_device 'Rigaku AFC7R diffractometer'
_diffrn_measurement_method 'scintillation counter; \w/2\q scans'
_diffrn_radiation_monochromator graphite
_diffrn_radiation_source 'Rigaku rotating anode generator'
_diffrn_radiation_type Mo-K\a
_diffrn_radiation_wavelength 0.71073
_diffrn_reflns_av_R_equivalents 0.1902
_diffrn_reflns_av_sigmaI/netI 0.2561
_diffrn_reflns_limit_h_max 13
_diffrn_reflns_limit_h_min 0
_diffrn_reflns_limit_k_max 17
_diffrn_reflns_limit_k_min -18
_diffrn_reflns_limit_l_max 13
_diffrn_reflns_limit_l_min -13
_diffrn_reflns_number 6804
_diffrn_reflns_theta_full 20.00
_diffrn_reflns_theta_max 20.00
_diffrn_reflns_theta_min 2.50
_diffrn_standards_decay_% 6.38
_diffrn_standards_interval_count 150
_diffrn_standards_number 3
_exptl_absorpt_coefficient_mu 0.947
_exptl_absorpt_correction_type 'not applied'
_exptl_crystal_colour green
_exptl_crystal_density_diffrn 1.355
_exptl_crystal_density_method 'not measured'
_exptl_crystal_description plate
_exptl_crystal_F_000 1470
_exptl_crystal_size_max 0.40
_exptl_crystal_size_mid 0.25
_exptl_crystal_size_min 0.01
_refine_diff_density_max 0.504
_refine_diff_density_min -0.742
_refine_diff_density_rms 0.095
_refine_ls_extinction_method none
_refine_ls_goodness_of_fit_ref 0.865
_refine_ls_hydrogen_treatment mixed
_refine_ls_matrix_type full
_refine_ls_number_parameters 796
_refine_ls_number_reflns 6457
_refine_ls_number_restraints 0
_refine_ls_restrained_S_all 0.865
_refine_ls_R_factor_all 0.2345
_refine_ls_R_factor_gt 0.0594
_refine_ls_shift/su_max 0.002
_refine_ls_shift/su_mean 0.000
_refine_ls_structure_factor_coef Fsqd
_refine_ls_weighting_details 'calc w=1/[\s^2^(Fo^2^)+(0.0890P)^2^+0.0000P] where P=(Fo^2^+2Fc^2^)/3'
_refine_ls_weighting_scheme calc
_refine_ls_wR_factor_gt 0.1464
_refine_ls_wR_factor_ref 0.1820
_reflns_number_gt 2520
_reflns_number_total 6457
_reflns_threshold_expression I>2sigma(I)
_cod_data_source_file b512053e.txt
_cod_data_source_block ps1
_cod_depositor_comments
;
The following automatic conversions were performed:
'_symmetry_cell_setting' value 'Triclinic' changed to 'triclinic'
according to '/home/saulius/struct/CIF-dictionaries/cif_core.dic'
dictionary named 'cif_core.dic' version 2.4.1 from 2010-06-29.

Automatic conversion script
Id: cif_fix_enum 1527 2010-12-29 10:47:43Z saulius 
;
_cod_original_cell_volume 3467(7)
_cod_database_code 7006562

loop_
_symmetry_equiv_pos_as_xyz
'x, y, z'
'-x, -y, -z'

loop_
_atom_site_label
_atom_site_type_symbol
_atom_site_fract_x
_atom_site_fract_y
_atom_site_fract_z
_atom_site_U_iso_or_equiv
_atom_site_adp_type
_atom_site_occupancy
_atom_site_symmetry_multiplicity
_atom_site_calc_flag
_atom_site_refinement_flags
_atom_site_disorder_assembly
_atom_site_disorder_group
Co1 Co 0.27699(12) 0.09691(10) 0.39368(13) 0.0436(5) Uani 1 1 d . . .
O11 O 0.3763(6) 0.1879(5) 0.4893(6) 0.046(2) Uani 1 1 d . . .
C11 C 0.4571(11) 0.2400(9) 0.4729(11) 0.040(4) Uani 1 1 d . . .
C12 C 0.5270(12) 0.2912(9) 0.5542(12) 0.047(4) Uani 1 1 d . . .
O12 O 0.5061(6) 0.2833(5) 0.6453(8) 0.055(2) Uani 1 1 d . . .
C121 C 0.5718(12) 0.3363(10) 0.7347(11) 0.104(6) Uani 1 1 d . . .
H12A H 0.6366 0.3312 0.7368 0.155 Uiso 1 1 calc R . .
H12B H 0.5432 0.3260 0.7930 0.155 Uiso 1 1 calc R . .
H12C H 0.5793 0.3870 0.7340 0.155 Uiso 1 1 calc R . .
C13 C 0.6091(11) 0.3509(8) 0.5430(11) 0.050(4) Uani 1 1 d . . .
H13 H 0.6529 0.3866 0.5991 0.059 Uiso 1 1 calc R . .
C14 C 0.6242(10) 0.3560(8) 0.4462(14) 0.056(4) Uani 1 1 d . . .
H14 H 0.6783 0.3960 0.4379 0.067 Uiso 1 1 calc R . .
C15 C 0.5626(11) 0.3048(9) 0.3657(11) 0.049(4) Uani 1 1 d . . .
H15 H 0.5751 0.3075 0.3014 0.059 Uiso 1 1 calc R . .
C16 C 0.4780(11) 0.2463(8) 0.3787(12) 0.045(4) Uani 1 1 d . . .
C17 C 0.4173(12) 0.1975(10) 0.2856(13) 0.060(4) Uani 1 1 d . . .
H17 H 0.4359 0.2113 0.2279 0.072 Uiso 1 1 calc R . .
N18 N 0.3374(9) 0.1348(6) 0.2719(8) 0.045(3) Uani 1 1 d . . .
C19 C 0.2832(11) 0.0994(8) 0.1697(11) 0.069(4) Uani 1 1 d . . .
H19A H 0.3279 0.1155 0.1228 0.082 Uiso 1 1 calc R . .
H19B H 0.2270 0.1163 0.1619 0.082 Uiso 1 1 calc R . .
C110 C 0.2442(10) 0.0146(8) 0.1445(10) 0.065(4) Uani 1 1 d . . .
H11A H 0.1948 -0.0005 0.1879 0.078 Uiso 1 1 calc R . .
H11B H 0.2088 -0.0053 0.0759 0.078 Uiso 1 1 calc R . .
N111 N 0.3177(8) -0.0227(6) 0.1532(8) 0.054(3) Uani 1 1 d . . .
H111 H 0.3385 -0.0122 0.2203 0.065 Uiso 1 1 calc R . .
C112 C 0.4108(10) 0.0047(8) 0.1080(10) 0.081(5) Uani 1 1 d . . .
H11C H 0.4548 -0.0215 0.1202 0.121 Uiso 1 1 calc R . .
H11D H 0.4447 0.0583 0.1380 0.121 Uiso 1 1 calc R . .
H11E H 0.3929 -0.0050 0.0368 0.121 Uiso 1 1 calc R . .
C113 C 0.2688(11) -0.1064(8) 0.1153(10) 0.073(4) Uani 1 1 d . . .
H11F H 0.3180 -0.1293 0.1227 0.109 Uiso 1 1 calc R . .
H11G H 0.2409 -0.1203 0.0454 0.109 Uiso 1 1 calc R . .
H11H H 0.2159 -0.1238 0.1531 0.109 Uiso 1 1 calc R . .
O21 O 0.3198(5) 0.0088(4) 0.3565(6) 0.040(2) Uani 1 1 d . . .
C21 C 0.3432(8) -0.0272(7) 0.4197(9) 0.033(3) Uani 1 1 d . . .
C22 C 0.4007(10) -0.0725(7) 0.3885(11) 0.045(4) Uani 1 1 d . . .
O22 O 0.4308(6) -0.0703(5) 0.2990(8) 0.065(3) Uani 1 1 d . . .
C221 C 0.4944(11) -0.1129(9) 0.2612(11) 0.097(6) Uani 1 1 d . . .
H22A H 0.5425 -0.0849 0.2261 0.145 Uiso 1 1 calc R . .
H22B H 0.4531 -0.1612 0.2160 0.145 Uiso 1 1 calc R . .
H22C H 0.5295 -0.1207 0.3166 0.145 Uiso 1 1 calc R . .
C23 C 0.4308(10) -0.1110(7) 0.4521(16) 0.072(5) Uani 1 1 d . . .
H23 H 0.4731 -0.1375 0.4320 0.087 Uiso 1 1 calc R . .
C24 C 0.3973(12) -0.1091(8) 0.5434(14) 0.071(5) Uani 1 1 d . . .
H24 H 0.4142 -0.1363 0.5839 0.085 Uiso 1 1 calc R . .
C25 C 0.3389(11) -0.0666(8) 0.5743(10) 0.061(4) Uani 1 1 d . . .
H25 H 0.3176 -0.0640 0.6367 0.073 Uiso 1 1 calc R . .
C26 C 0.3112(9) -0.0274(6) 0.5124(10) 0.036(3) Uani 1 1 d . . .
C27 C 0.2456(10) 0.0130(8) 0.5530(10) 0.055(4) Uani 1 1 d . . .
H27 H 0.2178 0.0017 0.6088 0.067 Uiso 1 1 calc R . .
N28 N 0.2221(7) 0.0629(6) 0.5197(7) 0.044(3) Uani 1 1 d . . .
C29 C 0.1494(9) 0.0923(7) 0.5728(10) 0.052(4) Uani 1 1 d . . .
H29A H 0.0829 0.0676 0.5323 0.063 Uiso 1 1 calc R . .
H29B H 0.1452 0.0798 0.6364 0.063 Uiso 1 1 calc R . .
C210 C 0.1792(11) 0.1750(8) 0.5919(10) 0.057(4) Uani 1 1 d . . .
H21A H 0.1310 0.1910 0.6290 0.068 Uiso 1 1 calc R . .
H21B H 0.1745 0.1862 0.5277 0.068 Uiso 1 1 calc R . .
N211 N 0.2832(8) 0.2213(6) 0.6492(8) 0.045(3) Uani 1 1 d . . .
H211 H 0.3277 0.2127 0.6077 0.10(6) Uiso 1 1 calc R . .
C212 C 0.3065(10) 0.2004(8) 0.7424(9) 0.065(4) Uani 1 1 d . . .
H21C H 0.3742 0.2318 0.7746 0.098 Uiso 1 1 calc R . .
H21D H 0.3004 0.1481 0.7248 0.098 Uiso 1 1 calc R . .
H21E H 0.2600 0.2079 0.7875 0.098 Uiso 1 1 calc R . .
C213 C 0.2999(9) 0.3047(7) 0.6730(10) 0.057(4) Uani 1 1 d . . .
H21F H 0.3668 0.3338 0.7092 0.085 Uiso 1 1 calc R . .
H21G H 0.2514 0.3153 0.7136 0.085 Uiso 1 1 calc R . .
H21H H 0.2922 0.3180 0.6115 0.085 Uiso 1 1 calc R . .
N31 N 0.1358(9) 0.0898(7) 0.3372(10) 0.082(5) Uani 1 1 d . . .
C32 C 0.0579(11) 0.0902(8) 0.3250(13) 0.080(5) Uani 1 1 d . . .
S33 S -0.0552(3) 0.0910(3) 0.3051(5) 0.136(2) Uani 1 1 d . . .
Co2 Co 0.03781(12) 0.38564(9) 0.67195(13) 0.0425(5) Uani 1 1 d . . .
O41 O 0.0763(6) 0.3410(5) 0.7769(5) 0.043(2) Uani 1 1 d . . .
C41 C 0.0428(10) 0.2670(8) 0.7710(11) 0.043(4) Uani 1 1 d . . .
C42 C 0.0926(10) 0.2437(9) 0.8431(11) 0.044(4) Uani 1 1 d . . .
O42 O 0.1728(8) 0.3039(5) 0.9085(7) 0.065(3) Uani 1 1 d . . .
C421 C 0.2183(11) 0.2876(8) 0.9907(12) 0.096(6) Uani 1 1 d . . .
H42A H 0.1700 0.2745 1.0349 0.144 Uiso 1 1 calc R . .
H42B H 0.2754 0.3315 1.0271 0.144 Uiso 1 1 calc R . .
H42C H 0.2401 0.2459 0.9654 0.144 Uiso 1 1 calc R . .
C43 C 0.0687(12) 0.1697(10) 0.8435(12) 0.061(4) Uani 1 1 d . . .
H43 H 0.1045 0.1565 0.8899 0.073 Uiso 1 1 calc R . .
C44 C -0.0109(12) 0.1146(9) 0.7725(13) 0.067(4) Uani 1 1 d . . .
H44 H -0.0286 0.0639 0.7712 0.080 Uiso 1 1 calc R . .
C45 C -0.0644(9) 0.1350(8) 0.7029(10) 0.054(4) Uani 1 1 d . . .
H45 H -0.1176 0.0981 0.6557 0.064 Uiso 1 1 calc R . .
C46 C -0.0375(10) 0.2099(7) 0.7052(11) 0.039(4) Uani 1 1 d . . .
C47 C -0.1041(10) 0.2246(9) 0.6328(10) 0.054(4) Uani 1 1 d . . .
H47 H -0.1625 0.1843 0.5993 0.064 Uiso 1 1 calc R . .
N48 N -0.0889(7) 0.2878(6) 0.6120(7) 0.046(3) Uani 1 1 d . . .
C49 C -0.1717(9) 0.2852(7) 0.5409(10) 0.055(4) Uani 1 1 d . . .
H49A H -0.1783 0.3346 0.5575 0.066 Uiso 1 1 calc R . .
H49B H -0.2341 0.2488 0.5497 0.066 Uiso 1 1 calc R . .
C410 C -0.1586(10) 0.2642(8) 0.4319(11) 0.066(4) Uani 1 1 d . . .
H41A H -0.1475 0.2164 0.4168 0.079 Uiso 1 1 calc R . .
H41B H -0.2210 0.2560 0.3906 0.079 Uiso 1 1 calc R . .
N411 N -0.0742(9) 0.3212(6) 0.4026(9) 0.056(3) Uani 1 1 d . . .
H411 H -0.0153 0.3270 0.4391 0.22(11) Uiso 1 1 calc R . .
C412 C -0.0683(10) 0.2948(8) 0.2957(11) 0.075(5) Uani 1 1 d . . .
H41C H -0.0605 0.2464 0.2820 0.112 Uiso 1 1 calc R . .
H41D H -0.0114 0.3307 0.2790 0.112 Uiso 1 1 calc R . .
H41E H -0.1290 0.2900 0.2560 0.112 Uiso 1 1 calc R . .
C413 C -0.0841(10) 0.3975(8) 0.4205(10) 0.071(4) Uani 1 1 d . . .
H41F H -0.0870 0.4169 0.4904 0.106 Uiso 1 1 calc R . .
H41G H -0.1448 0.3926 0.3805 0.106 Uiso 1 1 calc R . .
H41H H -0.0269 0.4319 0.4019 0.106 Uiso 1 1 calc R . .
O51 O 0.0908(6) 0.3705(5) 0.5456(6) 0.049(2) Uani 1 1 d . . .
C51 C 0.1870(12) 0.3899(8) 0.5313(11) 0.048(4) Uani 1 1 d . . .
C52 C 0.2122(12) 0.3518(7) 0.4433(12) 0.050(4) Uani 1 1 d . . .
O52 O 0.1326(7) 0.2970(5) 0.3748(7) 0.059(3) Uani 1 1 d . . .
C521 C 0.1541(10) 0.2649(7) 0.2809(11) 0.069(4) Uani 1 1 d . . .
H52A H 0.1832 0.3040 0.2491 0.104 Uiso 1 1 calc R . .
H52B H 0.0930 0.2284 0.2393 0.104 Uiso 1 1 calc R . .
H52C H 0.2010 0.2403 0.2900 0.104 Uiso 1 1 calc R . .
C53 C 0.3150(13) 0.3670(9) 0.4301(12) 0.061(4) Uani 1 1 d . . .
H53 H 0.3301 0.3391 0.3726 0.073 Uiso 1 1 calc R . .
C54 C 0.3915(12) 0.4217(10) 0.5000(15) 0.071(5) Uani 1 1 d . . .
H54 H 0.4584 0.4315 0.4908 0.085 Uiso 1 1 calc R . .
C55 C 0.3679(10) 0.4610(8) 0.5826(13) 0.062(4) Uani 1 1 d . . .
H55 H 0.4200 0.4989 0.6300 0.074 Uiso 1 1 calc R . .
C56 C 0.2668(10) 0.4471(8) 0.6010(11) 0.049(4) Uani 1 1 d . . .
C57 C 0.2507(12) 0.4924(8) 0.6925(11) 0.061(4) Uiso 1 1 d . . .
H57 H 0.3069 0.5340 0.7281 0.074 Uiso 1 1 calc R . .
N58 N 0.1698(8) 0.4836(6) 0.7319(8) 0.051(3) Uani 1 1 d . . .
C59 C 0.1738(11) 0.5431(7) 0.8238(11) 0.069(4) Uani 1 1 d . . .
H59A H 0.1419 0.5761 0.8054 0.083 Uiso 1 1 calc R . .
H59B H 0.2438 0.5737 0.8514 0.083 Uiso 1 1 calc R . .
C510 C 0.1228(10) 0.5119(8) 0.9032(11) 0.066(4) Uani 1 1 d . . .
H51A H 0.0516 0.4848 0.8770 0.079 Uiso 1 1 calc R . .
H51B H 0.1283 0.5539 0.9605 0.079 Uiso 1 1 calc R . .
N511 N 0.1651(9) 0.4585(7) 0.9398(9) 0.063(3) Uani 1 1 d . . .
H511 H 0.1508 0.4156 0.8882 0.14(8) Uiso 1 1 calc R . .
C512 C 0.2765(12) 0.4931(8) 0.9705(13) 0.110(7) Uani 1 1 d . . .
H51C H 0.3004 0.4580 0.9927 0.164 Uiso 1 1 calc R . .
H51D H 0.2931 0.5388 1.0244 0.164 Uiso 1 1 calc R . .
H51E H 0.3078 0.5048 0.9141 0.164 Uiso 1 1 calc R . .
C513 C 0.1107(12) 0.4371(9) 1.0240(11) 0.097(6) Uani 1 1 d . . .
H51F H 0.1367 0.4042 1.0492 0.145 Uiso 1 1 calc R . .
H51G H 0.0399 0.4115 0.9993 0.145 Uiso 1 1 calc R . .
H51H H 0.1210 0.4822 1.0773 0.145 Uiso 1 1 calc R . .
N61 N -0.0483(8) 0.4508(7) 0.6966(8) 0.061(3) Uani 1 1 d . . .
C62 C -0.1044(10) 0.4817(7) 0.7016(10) 0.049(4) Uani 1 1 d . . .
S63 S -0.1778(3) 0.5297(2) 0.7032(3) 0.0820(14) Uani 1 1 d . . .
Co3 Co 0.55942(15) 0.26346(11) 0.03832(15) 0.0655(7) Uani 1 1 d . . .
N71 N 0.6595(10) 0.2923(7) -0.0488(9) 0.075(4) Uani 1 1 d . . .
C72 C 0.7306(12) 0.3031(8) -0.0895(11) 0.062(4) Uani 1 1 d . . .
S73 S 0.8245(4) 0.3199(3) -0.1471(4) 0.1079(17) Uani 1 1 d . . .
N81 N 0.5249(9) 0.3506(7) 0.1072(10) 0.087(4) Uani 1 1 d . . .
C82A C 0.482(2) 0.3865(17) 0.1443(19) 0.053(8) Uiso 0.60 1 d P . .
C82B C 0.509(3) 0.412(2) 0.120(3) 0.060(13) Uiso 0.40 1 d P . .
S83A S 0.4209(9) 0.4411(8) 0.1927(10) 0.120(5) Uani 0.60 1 d P . .
S83B S 0.4732(15) 0.4760(11) 0.1454(17) 0.145(8) Uani 0.40 1 d P . .
N91 N 0.6196(10) 0.2191(8) 0.1271(11) 0.090(5) Uani 1 1 d . . .
C92 C 0.6502(12) 0.1773(9) 0.1495(12) 0.074(5) Uani 1 1 d . . .
S93 S 0.6927(4) 0.1165(3) 0.1764(4) 0.1010(16) Uani 1 1 d . . .
N101 N 0.4341(10) 0.1869(7) -0.0334(10) 0.080(5) Uani 1 1 d . . .
C502 C 0.3618(13) 0.1352(8) -0.0649(11) 0.061(5) Uani 1 1 d . . .
S103 S 0.2530(3) 0.0652(2) -0.1167(3) 0.0831(14) Uani 1 1 d . . .
C991 C 0.928(4) 0.267(3) 0.047(4) 0.079(16) Uiso 0.30 1 d P . .
C992 C 0.925(6) 0.162(5) 0.084(6) 0.15(3) Uiso 0.30 1 d P . .
C993 C 1.012(6) 0.102(4) 0.069(6) 0.14(3) Uiso 0.30 1 d P . .
C994 C 0.944(7) 0.118(5) 0.087(6) 0.15(3) Uiso 0.30 1 d P . .
C995 C 1.019(6) 0.038(4) 0.044(5) 0.15(3) Uiso 0.30 1 d P . .

loop_
_atom_site_aniso_label
_atom_site_aniso_U_11
_atom_site_aniso_U_22
_atom_site_aniso_U_33
_atom_site_aniso_U_23
_atom_site_aniso_U_13
_atom_site_aniso_U_12
Co1 0.0317(12) 0.0481(12) 0.0549(13) 0.0200(10) 0.0072(10) 0.0154(10)
O11 0.037(6) 0.061(6) 0.052(6) 0.028(5) 0.024(5) 0.020(5)
C11 0.038(10) 0.079(12) 0.025(10) 0.026(9) 0.019(9) 0.040(10)
C12 0.051(12) 0.052(11) 0.042(12) 0.005(10) -0.010(10) 0.031(10)
O12 0.053(7) 0.073(7) 0.039(7) 0.011(6) -0.007(6) 0.029(6)
C121 0.098(15) 0.146(17) 0.054(12) 0.021(12) -0.001(11) 0.034(14)
C13 0.036(10) 0.050(11) 0.064(13) 0.007(9) -0.006(9) 0.026(9)
C14 0.027(10) 0.055(11) 0.075(12) 0.018(10) 0.010(10) 0.001(8)
C15 0.032(10) 0.057(10) 0.061(12) 0.025(10) 0.008(9) 0.012(9)
C16 0.036(10) 0.036(10) 0.057(12) -0.001(9) 0.004(9) 0.016(9)
C17 0.056(12) 0.064(12) 0.093(15) 0.053(11) 0.041(11) 0.035(10)
N18 0.065(9) 0.034(7) 0.041(8) 0.008(6) 0.009(7) 0.026(7)
C19 0.075(12) 0.074(12) 0.058(12) 0.024(9) 0.004(10) 0.026(10)
C110 0.049(10) 0.071(12) 0.049(10) -0.009(8) -0.007(8) 0.012(10)
N111 0.066(9) 0.049(8) 0.044(7) 0.007(6) 0.009(7) 0.021(7)
C112 0.056(11) 0.103(13) 0.059(11) 0.008(9) 0.028(9) 0.007(10)
C113 0.082(12) 0.063(12) 0.060(10) 0.003(8) 0.003(9) 0.022(10)
O21 0.035(5) 0.053(6) 0.031(5) 0.017(5) 0.001(4) 0.013(5)
C21 0.004(7) 0.055(9) 0.022(9) -0.008(7) 0.003(6) 0.002(7)
C22 0.036(9) 0.037(9) 0.050(10) -0.006(8) 0.020(8) 0.010(8)
O22 0.039(6) 0.085(8) 0.082(8) 0.009(6) 0.019(6) 0.044(6)
C221 0.084(13) 0.138(16) 0.080(13) 0.012(11) 0.027(10) 0.067(13)
C23 0.038(10) 0.027(9) 0.137(17) 0.017(11) -0.019(11) 0.004(8)
C24 0.059(12) 0.056(11) 0.088(14) 0.025(10) -0.014(10) 0.009(10)
C25 0.068(11) 0.053(10) 0.057(11) 0.010(9) 0.009(9) 0.020(9)
C26 0.042(9) 0.029(8) 0.051(10) 0.017(7) 0.013(8) 0.024(7)
C27 0.046(10) 0.046(10) 0.061(10) 0.017(8) 0.012(8) -0.003(8)
N28 0.031(7) 0.038(7) 0.055(8) 0.010(6) 0.019(6) 0.003(6)
C29 0.038(9) 0.059(11) 0.063(10) 0.014(8) 0.025(8) 0.021(8)
C210 0.069(12) 0.064(11) 0.062(10) 0.029(9) 0.031(9) 0.042(10)
N211 0.039(8) 0.045(8) 0.052(8) 0.006(6) 0.011(7) 0.019(6)
C212 0.076(11) 0.119(13) 0.048(9) 0.056(9) 0.041(8) 0.066(10)
C213 0.058(10) 0.043(10) 0.075(11) 0.016(8) 0.004(8) 0.027(8)
N31 0.022(7) 0.101(11) 0.154(13) 0.080(9) 0.020(8) 0.028(8)
C32 0.036(11) 0.083(13) 0.148(16) 0.074(11) 0.033(11) 0.023(10)
S33 0.040(3) 0.114(4) 0.279(8) 0.105(5) 0.022(4) 0.025(3)
Co2 0.0293(11) 0.0427(12) 0.0542(13) 0.0148(10) 0.0010(9) 0.0115(10)
O41 0.039(6) 0.054(6) 0.039(5) 0.019(5) -0.005(4) 0.017(5)
C41 0.033(9) 0.041(11) 0.066(11) 0.032(9) 0.024(8) 0.014(9)
C42 0.037(10) 0.056(11) 0.055(10) 0.021(9) 0.013(8) 0.030(9)
O42 0.070(8) 0.070(8) 0.057(7) 0.020(6) -0.002(6) 0.030(7)
C421 0.088(14) 0.096(14) 0.085(14) 0.015(11) -0.031(11) 0.026(11)
C43 0.058(12) 0.068(12) 0.087(12) 0.038(11) 0.031(10) 0.047(11)
C44 0.052(11) 0.045(10) 0.090(13) 0.018(10) 0.019(10) 0.000(10)
C45 0.032(9) 0.057(12) 0.060(10) 0.008(8) -0.001(8) 0.007(9)
C46 0.027(9) 0.010(8) 0.077(11) 0.014(8) 0.027(9) -0.004(8)
C47 0.031(9) 0.066(12) 0.063(11) 0.016(9) 0.020(8) 0.016(9)
N48 0.037(8) 0.044(8) 0.048(8) 0.016(6) 0.003(6) 0.001(6)
C49 0.034(9) 0.056(10) 0.050(10) 0.016(8) -0.027(8) -0.011(8)
C410 0.040(10) 0.078(12) 0.070(12) 0.035(10) -0.016(9) 0.004(9)
N411 0.042(8) 0.065(9) 0.041(8) 0.009(7) -0.009(7) 0.002(7)
C412 0.052(11) 0.085(12) 0.088(14) 0.039(10) -0.005(9) 0.017(9)
C413 0.074(12) 0.076(12) 0.058(10) 0.024(9) 0.006(9) 0.019(10)
O51 0.019(5) 0.062(6) 0.062(6) 0.026(5) 0.003(5) 0.005(5)
C51 0.049(12) 0.033(9) 0.063(11) 0.018(9) 0.000(10) 0.012(10)
C52 0.068(13) 0.018(8) 0.072(12) 0.014(8) 0.015(10) 0.022(9)
O52 0.063(7) 0.052(7) 0.057(7) 0.004(6) 0.007(6) 0.024(6)
C521 0.074(12) 0.063(11) 0.078(12) 0.011(9) 0.014(9) 0.039(9)
C53 0.051(12) 0.088(13) 0.076(12) 0.043(11) 0.031(10) 0.046(11)
C54 0.024(11) 0.091(14) 0.111(15) 0.047(12) 0.028(12) 0.022(11)
C55 0.021(10) 0.084(12) 0.098(13) 0.053(10) 0.021(9) 0.018(9)
C56 0.028(10) 0.046(9) 0.079(11) 0.033(9) 0.007(9) 0.011(8)
N58 0.048(8) 0.046(7) 0.050(8) 0.010(6) -0.009(6) 0.010(6)
C59 0.075(12) 0.044(10) 0.068(12) -0.005(9) 0.004(10) 0.013(9)
C510 0.056(11) 0.055(11) 0.071(12) -0.011(9) -0.014(9) 0.026(9)
N511 0.073(10) 0.058(9) 0.063(9) 0.016(8) 0.003(8) 0.032(8)
C512 0.075(14) 0.061(12) 0.164(18) 0.021(11) -0.051(13) 0.007(11)
C513 0.111(15) 0.136(16) 0.066(12) 0.042(11) 0.019(11) 0.061(13)
N61 0.046(8) 0.072(9) 0.058(8) 0.001(7) 0.004(7) 0.025(7)
C62 0.032(9) 0.035(9) 0.062(10) -0.007(7) 0.000(8) 0.006(8)
S63 0.066(3) 0.066(3) 0.124(4) 0.025(3) 0.000(3) 0.039(3)
Co3 0.0524(14) 0.0760(16) 0.0691(15) 0.0217(12) 0.0148(12) 0.0228(12)
N71 0.062(10) 0.081(10) 0.083(11) 0.009(8) 0.015(8) 0.034(8)
C72 0.067(12) 0.055(10) 0.052(11) -0.010(8) 0.001(9) 0.025(10)
S73 0.082(4) 0.118(4) 0.107(4) 0.004(3) 0.048(3) 0.030(3)
N81 0.060(9) 0.075(10) 0.113(12) 0.014(8) 0.008(8) 0.019(8)
S83A 0.090(9) 0.146(12) 0.111(9) -0.021(7) -0.012(6) 0.073(9)
S83B 0.119(17) 0.125(17) 0.17(2) -0.035(13) -0.043(13) 0.091(14)
N91 0.087(11) 0.123(13) 0.096(11) 0.064(10) 0.023(8) 0.057(10)
C92 0.058(12) 0.076(13) 0.079(13) 0.037(10) 0.005(9) 0.004(10)
S93 0.107(4) 0.105(4) 0.087(4) 0.039(3) -0.014(3) 0.030(3)
N101 0.080(11) 0.040(8) 0.089(11) 0.001(8) 0.030(9) -0.009(8)
C502 0.098(15) 0.039(10) 0.056(11) 0.021(9) 0.025(11) 0.032(11)
S103 0.074(3) 0.078(3) 0.096(3) 0.048(3) -0.003(3) 0.013(3)

loop_
_atom_type_symbol
_atom_type_description
_atom_type_scat_dispersion_real
_atom_type_scat_dispersion_imag
_atom_type_scat_source
C C 0.0033 0.0016 'International Tables Vol C Tables 4.2.6.8 and 6.1.1.4'
H H 0.0000 0.0000 'International Tables Vol C Tables 4.2.6.8 and 6.1.1.4'
Co Co 0.3494 0.9721 'International Tables Vol C Tables 4.2.6.8 and 6.1.1.4'
N N 0.0061 0.0033 'International Tables Vol C Tables 4.2.6.8 and 6.1.1.4'
O O 0.0106 0.0060 'International Tables Vol C Tables 4.2.6.8 and 6.1.1.4'
S S 0.1246 0.1234 'International Tables Vol C Tables 4.2.6.8 and 6.1.1.4'

loop_
_geom_angle_atom_site_label_1
_geom_angle_atom_site_label_2
_geom_angle_atom_site_label_3
_geom_angle
_geom_angle_site_symmetry_1
_geom_angle_site_symmetry_3
_geom_angle_publ_flag
O11 Co1 O21 115.2(3) . . ?
O11 Co1 N31 124.0(4) . . ?
O21 Co1 N31 120.8(4) . . ?
O11 Co1 N28 87.5(4) . . ?
O21 Co1 N28 90.0(4) . . ?
N31 Co1 N28 91.0(5) . . ?
O11 Co1 N18 90.0(4) . . ?
O21 Co1 N18 90.7(3) . . ?
N31 Co1 N18 90.8(5) . . ?
N28 Co1 N18 177.5(5) . . ?
C11 O11 Co1 129.5(8) . . ?
O11 C11 C16 124.5(14) . . ?
O11 C11 C12 119.0(13) . . ?
C16 C11 C12 116.5(14) . . ?
O12 C12 C11 115.6(14) . . ?
O12 C12 C13 122.2(14) . . ?
C11 C12 C13 121.9(14) . . ?
C12 O12 C121 119.7(12) . . ?
O12 C121 H12A 109.5 . . ?
O12 C121 H12B 109.5 . . ?
H12A C121 H12B 109.5 . . ?
O12 C121 H12C 109.5 . . ?
H12A C121 H12C 109.5 . . ?
H12B C121 H12C 109.5 . . ?
C14 C13 C12 118.7(13) . . ?
C14 C13 H13 120.6 . . ?
C12 C13 H13 120.6 . . ?
C15 C14 C13 121.0(13) . . ?
C15 C14 H14 119.5 . . ?
C13 C14 H14 119.5 . . ?
C14 C15 C16 119.3(14) . . ?
C14 C15 H15 120.3 . . ?
C16 C15 H15 120.3 . . ?
C11 C16 C15 122.2(14) . . ?
C11 C16 C17 125.0(14) . . ?
C15 C16 C17 112.8(14) . . ?
N18 C17 C16 127.5(13) . . ?
N18 C17 H17 116.3 . . ?
C16 C17 H17 116.3 . . ?
C17 N18 C19 116.3(12) . . ?
C17 N18 Co1 122.4(9) . . ?
C19 N18 Co1 120.7(9) . . ?
N18 C19 C110 112.0(11) . . ?
N18 C19 H19A 109.2 . . ?
C110 C19 H19A 109.2 . . ?
N18 C19 H19B 109.2 . . ?
C110 C19 H19B 109.2 . . ?
H19A C19 H19B 107.9 . . ?
N111 C110 C19 117.9(11) . . ?
N111 C110 H11A 107.8 . . ?
C19 C110 H11A 107.8 . . ?
N111 C110 H11B 107.8 . . ?
C19 C110 H11B 107.8 . . ?
H11A C110 H11B 107.2 . . ?
C110 N111 C113 111.1(10) . . ?
C110 N111 C112 116.0(11) . . ?
C113 N111 C112 110.6(10) . . ?
C110 N111 H111 106.1 . . ?
C113 N111 H111 106.1 . . ?
C112 N111 H111 106.1 . . ?
N111 C112 H11C 109.5 . . ?
N111 C112 H11D 109.5 . . ?
H11C C112 H11D 109.5 . . ?
N111 C112 H11E 109.5 . . ?
H11C C112 H11E 109.5 . . ?
H11D C112 H11E 109.5 . . ?
N111 C113 H11F 109.5 . . ?
N111 C113 H11G 109.5 . . ?
H11F C113 H11G 109.5 . . ?
N111 C113 H11H 109.5 . . ?
H11F C113 H11H 109.5 . . ?
H11G C113 H11H 109.5 . . ?
C21 O21 Co1 125.8(7) . . ?
O21 C21 C26 125.8(11) . . ?
O21 C21 C22 117.9(11) . . ?
C26 C21 C22 116.2(13) . . ?
O22 C22 C21 114.4(13) . . ?
O22 C22 C23 124.0(14) . . ?
C21 C22 C23 121.4(13) . . ?
C22 O22 C221 118.9(11) . . ?
O22 C221 H22A 109.5 . . ?
O22 C221 H22B 109.5 . . ?
H22A C221 H22B 109.5 . . ?
O22 C221 H22C 109.5 . . ?
H22A C221 H22C 109.5 . . ?
H22B C221 H22C 109.5 . . ?
C24 C23 C22 120.0(14) . . ?
C24 C23 H23 120.0 . . ?
C22 C23 H23 120.0 . . ?
C25 C24 C23 119.4(15) . . ?
C25 C24 H24 120.3 . . ?
C23 C24 H24 120.3 . . ?
C24 C25 C26 120.4(13) . . ?
C24 C25 H25 119.8 . . ?
C26 C25 H25 119.8 . . ?
C21 C26 C25 122.4(11) . . ?
C21 C26 C27 123.0(12) . . ?
C25 C26 C27 114.6(13) . . ?
N28 C27 C26 127.1(12) . . ?
N28 C27 H27 116.4 . . ?
C26 C27 H27 116.4 . . ?
C27 N28 C29 115.7(10) . . ?
C27 N28 Co1 122.6(8) . . ?
C29 N28 Co1 121.6(8) . . ?
C210 C29 N28 112.1(10) . . ?
C210 C29 H29A 109.2 . . ?
N28 C29 H29A 109.2 . . ?
C210 C29 H29B 109.2 . . ?
N28 C29 H29B 109.2 . . ?
H29A C29 H29B 107.9 . . ?
C29 C210 N211 115.6(10) . . ?
C29 C210 H21A 108.4 . . ?
N211 C210 H21A 108.4 . . ?
C29 C210 H21B 108.4 . . ?
N211 C210 H21B 108.4 . . ?
H21A C210 H21B 107.4 . . ?
C212 N211 C210 114.0(10) . . ?
C212 N211 C213 110.9(10) . . ?
C210 N211 C213 110.1(10) . . ?
C212 N211 H211 107.2 . . ?
C210 N211 H211 107.2 . . ?
C213 N211 H211 107.2 . . ?
N211 C212 H21C 109.5 . . ?
N211 C212 H21D 109.5 . . ?
H21C C212 H21D 109.5 . . ?
N211 C212 H21E 109.5 . . ?
H21C C212 H21E 109.5 . . ?
H21D C212 H21E 109.5 . . ?
N211 C213 H21F 109.5 . . ?
N211 C213 H21G 109.5 . . ?
H21F C213 H21G 109.5 . . ?
N211 C213 H21H 109.5 . . ?
H21F C213 H21H 109.5 . . ?
H21G C213 H21H 109.5 . . ?
C32 N31 Co1 166.9(15) . . ?
N31 C32 S33 178.9(16) . . ?
O51 Co2 O41 118.9(3) . . ?
O51 Co2 N61 119.2(4) . . ?
O41 Co2 N61 121.9(4) . . ?
O51 Co2 N48 90.9(4) . . ?
O41 Co2 N48 90.4(4) . . ?
N61 Co2 N48 91.6(5) . . ?
O51 Co2 N58 88.1(4) . . ?
O41 Co2 N58 88.9(4) . . ?
N61 Co2 N58 90.1(4) . . ?
N48 Co2 N58 178.3(4) . . ?
C41 O41 Co2 125.0(8) . . ?
O41 C41 C46 127.4(12) . . ?
O41 C41 C42 117.1(13) . . ?
C46 C41 C42 115.4(13) . . ?
C43 C42 O42 123.5(14) . . ?
C43 C42 C41 123.3(15) . . ?
O42 C42 C41 113.0(13) . . ?
C42 O42 C421 116.6(11) . . ?
O42 C421 H42A 109.5 . . ?
O42 C421 H42B 109.5 . . ?
H42A C421 H42B 109.5 . . ?
O42 C421 H42C 109.5 . . ?
H42A C421 H42C 109.5 . . ?
H42B C421 H42C 109.5 . . ?
C42 C43 C44 118.1(14) . . ?
C42 C43 H43 121.0 . . ?
C44 C43 H43 121.0 . . ?
C43 C44 C45 120.6(13) . . ?
C43 C44 H44 119.7 . . ?
C45 C44 H44 119.7 . . ?
C46 C45 C44 119.3(14) . . ?
C46 C45 H45 120.4 . . ?
C44 C45 H45 120.4 . . ?
C45 C46 C41 123.1(14) . . ?
C45 C46 C47 114.1(14) . . ?
C41 C46 C47 122.8(11) . . ?
N48 C47 C46 126.2(13) . . ?
N48 C47 H47 116.9 . . ?
C46 C47 H47 116.9 . . ?
C47 N48 C49 113.1(11) . . ?
C47 N48 Co2 124.8(10) . . ?
C49 N48 Co2 122.1(8) . . ?
N48 C49 C410 114.4(11) . . ?
N48 C49 H49A 108.7 . . ?
C410 C49 H49A 108.7 . . ?
N48 C49 H49B 108.7 . . ?
C410 C49 H49B 108.7 . . ?
H49A C49 H49B 107.6 . . ?
N411 C410 C49 115.3(12) . . ?
N411 C410 H41A 108.4 . . ?
C49 C410 H41A 108.4 . . ?
N411 C410 H41B 108.4 . . ?
C49 C410 H41B 108.4 . . ?
H41A C410 H41B 107.5 . . ?
C412 N411 C410 110.6(11) . . ?
C412 N411 C413 107.4(11) . . ?
C410 N411 C413 113.5(11) . . ?
C412 N411 H411 108.4 . . ?
C410 N411 H411 108.4 . . ?
C413 N411 H411 108.4 . . ?
N411 C412 H41C 109.5 . . ?
N411 C412 H41D 109.5 . . ?
H41C C412 H41D 109.5 . . ?
N411 C412 H41E 109.5 . . ?
H41C C412 H41E 109.5 . . ?
H41D C412 H41E 109.5 . . ?
N411 C413 H41F 109.5 . . ?
N411 C413 H41G 109.5 . . ?
H41F C413 H41G 109.5 . . ?
N411 C413 H41H 109.5 . . ?
H41F C413 H41H 109.5 . . ?
H41G C413 H41H 109.5 . . ?
C51 O51 Co2 128.3(8) . . ?
O51 C51 C52 119.8(14) . . ?
O51 C51 C56 123.4(13) . . ?
C52 C51 C56 116.7(14) . . ?
O52 C52 C51 115.9(14) . . ?
O52 C52 C53 123.2(14) . . ?
C51 C52 C53 120.9(15) . . ?
C52 O52 C521 117.0(11) . . ?
O52 C521 H52A 109.5 . . ?
O52 C521 H52B 109.5 . . ?
H52A C521 H52B 109.5 . . ?
O52 C521 H52C 109.5 . . ?
H52A C521 H52C 109.5 . . ?
H52B C521 H52C 109.5 . . ?
C54 C53 C52 121.2(14) . . ?
C54 C53 H53 119.4 . . ?
C52 C53 H53 119.4 . . ?
C55 C54 C53 118.4(14) . . ?
C55 C54 H54 120.8 . . ?
C53 C54 H54 120.8 . . ?
C54 C55 C56 122.9(15) . . ?
C54 C55 H55 118.5 . . ?
C56 C55 H55 118.5 . . ?
C51 C56 C55 119.7(14) . . ?
C51 C56 C57 122.2(13) . . ?
C55 C56 C57 118.0(15) . . ?
N58 C57 C56 129.2(14) . . ?
N58 C57 H57 115.4 . . ?
C56 C57 H57 115.4 . . ?
C57 N58 C59 117.2(12) . . ?
C57 N58 Co2 121.4(10) . . ?
C59 N58 Co2 121.3(9) . . ?
N58 C59 C510 113.4(11) . . ?
N58 C59 H59A 108.9 . . ?
C510 C59 H59A 108.9 . . ?
N58 C59 H59B 108.9 . . ?
C510 C59 H59B 108.9 . . ?
H59A C59 H59B 107.7 . . ?
C59 C510 N511 114.8(11) . . ?
C59 C510 H51A 108.6 . . ?
N511 C510 H51A 108.6 . . ?
C59 C510 H51B 108.6 . . ?
N511 C510 H51B 108.6 . . ?
H51A C510 H51B 107.5 . . ?
C512 N511 C513 112.5(12) . . ?
C512 N511 C510 111.7(11) . . ?
C513 N511 C510 107.7(11) . . ?
C512 N511 H511 108.2 . . ?
C513 N511 H511 108.2 . . ?
C510 N511 H511 108.2 . . ?
N511 C512 H51C 109.5 . . ?
N511 C512 H51D 109.5 . . ?
H51C C512 H51D 109.5 . . ?
N511 C512 H51E 109.5 . . ?
H51C C512 H51E 109.5 . . ?
H51D C512 H51E 109.5 . . ?
N511 C513 H51F 109.5 . . ?
N511 C513 H51G 109.5 . . ?
H51F C513 H51G 109.5 . . ?
N511 C513 H51H 109.5 . . ?
H51F C513 H51H 109.5 . . ?
H51G C513 H51H 109.5 . . ?
C62 N61 Co2 172.4(11) . . ?
N61 C62 S63 175.1(14) . . ?
N101 Co3 N71 113.3(5) . . ?
N101 Co3 N81 105.5(5) . . ?
N71 Co3 N81 110.9(5) . . ?
N101 Co3 N91 107.4(6) . . ?
N71 Co3 N91 104.6(5) . . ?
N81 Co3 N91 115.4(6) . . ?
C72 N71 Co3 165.6(13) . . ?
N71 C72 S73 177.3(15) . . ?
C82A N81 C82B 33(2) . . ?
C82A N81 Co3 162.4(19) . . ?
C82B N81 Co3 158(2) . . ?
C82B C82A N81 84(5) . . ?
C82B C82A S83A 93(6) . . ?
N81 C82A S83A 177(3) . . ?
C82B C82A S83B 53(5) . . ?
N81 C82A S83B 137(3) . . ?
S83A C82A S83B 40.0(10) . . ?
C82A C82B N81 63(5) . . ?
C82A C82B S83B 105(6) . . ?
N81 C82B S83B 168(4) . . ?
C82A C82B S83A 64(5) . . ?
N81 C82B S83A 127(3) . . ?
S83B C82B S83A 40.3(14) . . ?
S83B S83A C82A 76.8(15) . . ?
S83B S83A C82B 54.4(17) . . ?
C82A S83A C82B 22.5(15) . . ?
S83A S83B C82B 85(2) . . ?
S83A S83B C82A 63.2(15) . . ?
C82B S83B C82A 22.1(18) . . ?
C92 N91 Co3 158.1(16) . . ?
N91 C92 S93 177.7(18) . . ?
C502 N101 Co3 168.7(14) . . ?
N101 C502 S103 174.4(15) . . ?
C994 C992 C993 25(7) . . ?
C994 C993 C995 129(10) . . ?
C994 C993 C992 22(6) . . ?
C995 C993 C992 148(8) . . ?
C992 C994 C993 133(10) . . ?
C993 C995 C995 141(10) . 2_755 ?

loop_
_geom_bond_atom_site_label_1
_geom_bond_atom_site_label_2
_geom_bond_distance
_geom_bond_site_symmetry_2
_geom_bond_publ_flag
Co1 O11 1.962(9) . ?
Co1 O21 1.970(8) . ?
Co1 N31 2.058(12) . ?
Co1 N28 2.117(10) . ?
Co1 N18 2.119(11) . ?
O11 C11 1.329(14) . ?
C11 C16 1.381(16) . ?
C11 C12 1.382(17) . ?
C12 O12 1.346(15) . ?
C12 C13 1.394(17) . ?
O12 C121 1.437(16) . ?
C121 H12A 0.9600 . ?
C121 H12B 0.9600 . ?
C121 H12C 0.9600 . ?
C13 C14 1.394(17) . ?
C13 H13 0.9300 . ?
C14 C15 1.328(17) . ?
C14 H14 0.9300 . ?
C15 C16 1.411(16) . ?
C15 H15 0.9300 . ?
C16 C17 1.426(18) . ?
C17 N18 1.324(16) . ?
C17 H17 0.9300 . ?
N18 C19 1.455(15) . ?
C19 C110 1.497(17) . ?
C19 H19A 0.9700 . ?
C19 H19B 0.9700 . ?
C110 N111 1.471(15) . ?
C110 H11A 0.9700 . ?
C110 H11B 0.9700 . ?
N111 C113 1.484(14) . ?
N111 C112 1.492(15) . ?
N111 H111 0.9100 . ?
C112 H11C 0.9600 . ?
C112 H11D 0.9600 . ?
C112 H11E 0.9600 . ?
C113 H11F 0.9600 . ?
C113 H11G 0.9600 . ?
C113 H11H 0.9600 . ?
O21 C21 1.339(13) . ?
C21 C26 1.389(15) . ?
C21 C22 1.404(16) . ?
C22 O22 1.342(14) . ?
C22 C23 1.418(18) . ?
O22 C221 1.459(14) . ?
C221 H22A 0.9600 . ?
C221 H22B 0.9600 . ?
C221 H22C 0.9600 . ?
C23 C24 1.375(19) . ?
C23 H23 0.9300 . ?
C24 C25 1.375(17) . ?
C24 H24 0.9300 . ?
C25 C26 1.397(16) . ?
C25 H25 0.9300 . ?
C26 C27 1.464(16) . ?
C27 N28 1.297(14) . ?
C27 H27 0.9300 . ?
N28 C29 1.492(13) . ?
C29 C210 1.470(15) . ?
C29 H29A 0.9700 . ?
C29 H29B 0.9700 . ?
C210 N211 1.500(15) . ?
C210 H21A 0.9700 . ?
C210 H21B 0.9700 . ?
N211 C212 1.495(13) . ?
N211 C213 1.508(13) . ?
N211 H211 0.9100 . ?
C212 H21C 0.9600 . ?
C212 H21D 0.9600 . ?
C212 H21E 0.9600 . ?
C213 H21F 0.9600 . ?
C213 H21G 0.9600 . ?
C213 H21H 0.9600 . ?
N31 C32 1.114(14) . ?
C32 S33 1.622(16) . ?
Co2 O51 1.945(9) . ?
Co2 O41 2.001(8) . ?
Co2 N61 2.025(12) . ?
Co2 N48 2.080(11) . ?
Co2 N58 2.122(11) . ?
O41 C41 1.337(13) . ?
C41 C46 1.380(17) . ?
C41 C42 1.432(16) . ?
C42 C43 1.368(17) . ?
C42 O42 1.400(15) . ?
O42 C421 1.428(15) . ?
C421 H42A 0.9600 . ?
C421 H42B 0.9600 . ?
C421 H42C 0.9600 . ?
C43 C44 1.393(18) . ?
C43 H43 0.9300 . ?
C44 C45 1.401(17) . ?
C44 H44 0.9300 . ?
C45 C46 1.370(15) . ?
C45 H45 0.9300 . ?
C46 C47 1.480(17) . ?
C47 N48 1.282(15) . ?
C47 H47 0.9300 . ?
N48 C49 1.468(14) . ?
C49 C410 1.506(17) . ?
C49 H49A 0.9700 . ?
C49 H49B 0.9700 . ?
C410 N411 1.493(15) . ?
C410 H41A 0.9700 . ?
C410 H41B 0.9700 . ?
N411 C412 1.462(16) . ?
N411 C413 1.502(15) . ?
N411 H411 0.9100 . ?
C412 H41C 0.9600 . ?
C412 H41D 0.9600 . ?
C412 H41E 0.9600 . ?
C413 H41F 0.9600 . ?
C413 H41G 0.9600 . ?
C413 H41H 0.9600 . ?
O51 C51 1.334(15) . ?
C51 C52 1.399(17) . ?
C51 C56 1.401(17) . ?
C52 O52 1.376(15) . ?
C52 C53 1.425(18) . ?
O52 C521 1.399(14) . ?
C521 H52A 0.9600 . ?
C521 H52B 0.9600 . ?
C521 H52C 0.9600 . ?
C53 C54 1.361(19) . ?
C53 H53 0.9300 . ?
C54 C55 1.342(18) . ?
C54 H54 0.9300 . ?
C55 C56 1.424(16) . ?
C55 H55 0.9300 . ?
C56 C57 1.436(17) . ?
C57 N58 1.281(15) . ?
C57 H57 0.9300 . ?
N58 C59 1.484(15) . ?
C59 C510 1.495(17) . ?
C59 H59A 0.9700 . ?
C59 H59B 0.9700 . ?
C510 N511 1.528(15) . ?
C510 H51A 0.9700 . ?
C510 H51B 0.9700 . ?
N511 C512 1.488(16) . ?
N511 C513 1.505(16) . ?
N511 H511 0.9100 . ?
C512 H51C 0.9600 . ?
C512 H51D 0.9600 . ?
C512 H51E 0.9600 . ?
C513 H51F 0.9600 . ?
C513 H51G 0.9600 . ?
C513 H51H 0.9600 . ?
N61 C62 1.145(13) . ?
C62 S63 1.616(14) . ?
Co3 N101 1.918(14) . ?
Co3 N71 1.951(14) . ?
Co3 N81 1.964(13) . ?
Co3 N91 1.967(14) . ?
N71 C72 1.172(16) . ?
C72 S73 1.579(17) . ?
N81 C82A 1.13(3) . ?
N81 C82B 1.26(4) . ?
C82A C82B 0.69(4) . ?
C82A S83A 1.64(3) . ?
C82A S83B 1.78(4) . ?
C82B S83B 1.48(4) . ?
C82B S83A 1.81(5) . ?
S83A S83B 1.18(2) . ?
N91 C92 1.137(16) . ?
C92 S93 1.603(18) . ?
N101 C502 1.141(16) . ?
C502 S103 1.658(18) . ?
C992 C994 0.99(10) . ?
C992 C993 1.95(11) . ?
C993 C994 1.13(9) . ?
C993 C995 1.25(8) . ?
C995 C995 1.59(13) 2_755 ?

loop_
_geom_torsion_atom_site_label_1
_geom_torsion_atom_site_label_2
_geom_torsion_atom_site_label_3
_geom_torsion_atom_site_label_4
_geom_torsion
_geom_torsion_site_symmetry_1
_geom_torsion_site_symmetry_2
_geom_torsion_site_symmetry_3
_geom_torsion_site_symmetry_4
_geom_torsion_publ_flag
O21 Co1 O11 C11 80.1(9) . . . . ?
N31 Co1 O11 C11 -101.6(10) . . . . ?
N28 Co1 O11 C11 168.9(9) . . . . ?
N18 Co1 O11 C11 -10.7(9) . . . . ?
Co1 O11 C11 C16 11.2(16) . . . . ?
Co1 O11 C11 C12 -167.6(8) . . . . ?
O11 C11 C12 O12 0.0(16) . . . . ?
C16 C11 C12 O12 -178.9(10) . . . . ?
O11 C11 C12 C13 -174.8(10) . . . . ?
C16 C11 C12 C13 6.3(17) . . . . ?
C11 C12 O12 C121 -176.9(11) . . . . ?
C13 C12 O12 C121 -2.1(17) . . . . ?
O12 C12 C13 C14 -178.6(11) . . . . ?
C11 C12 C13 C14 -4.1(17) . . . . ?
C12 C13 C14 C15 -0.7(18) . . . . ?
C13 C14 C15 C16 2.9(19) . . . . ?
O11 C11 C16 C15 177.1(11) . . . . ?
C12 C11 C16 C15 -4.1(17) . . . . ?
O11 C11 C16 C17 -1.0(19) . . . . ?
C12 C11 C16 C17 177.8(11) . . . . ?
C14 C15 C16 C11 -0.4(18) . . . . ?
C14 C15 C16 C17 177.9(11) . . . . ?
C11 C16 C17 N18 -7(2) . . . . ?
C15 C16 C17 N18 174.9(11) . . . . ?
C16 C17 N18 C19 174.3(12) . . . . ?
C16 C17 N18 Co1 3.8(17) . . . . ?
O11 Co1 N18 C17 3.3(9) . . . . ?
O21 Co1 N18 C17 -111.9(9) . . . . ?
N31 Co1 N18 C17 127.3(10) . . . . ?
N28 Co1 N18 C17 -7(10) . . . . ?
O11 Co1 N18 C19 -166.8(9) . . . . ?
O21 Co1 N18 C19 78.0(9) . . . . ?
N31 Co1 N18 C19 -42.8(9) . . . . ?
N28 Co1 N18 C19 -177(100) . . . . ?
C17 N18 C19 C110 143.3(11) . . . . ?
Co1 N18 C19 C110 -46.0(14) . . . . ?
N18 C19 C110 N111 -57.9(16) . . . . ?
C19 C110 N111 C113 -173.8(11) . . . . ?
C19 C110 N111 C112 -46.3(16) . . . . ?
O11 Co1 O21 C21 61.5(8) . . . . ?
N31 Co1 O21 C21 -116.9(9) . . . . ?
N28 Co1 O21 C21 -25.7(8) . . . . ?
N18 Co1 O21 C21 151.8(8) . . . . ?
Co1 O21 C21 C26 22.8(15) . . . . ?
Co1 O21 C21 C22 -160.8(8) . . . . ?
O21 C21 C22 O22 3.8(15) . . . . ?
C26 C21 C22 O22 -179.5(10) . . . . ?
O21 C21 C22 C23 178.4(10) . . . . ?
C26 C21 C22 C23 -4.9(17) . . . . ?
C21 C22 O22 C221 177.6(11) . . . . ?
C23 C22 O22 C221 3.2(18) . . . . ?
O22 C22 C23 C24 178.9(13) . . . . ?
C21 C22 C23 C24 4.9(19) . . . . ?
C22 C23 C24 C25 -3(2) . . . . ?
C23 C24 C25 C26 2(2) . . . . ?
O21 C21 C26 C25 179.9(11) . . . . ?
C22 C21 C26 C25 3.5(17) . . . . ?
O21 C21 C26 C27 0.2(18) . . . . ?
C22 C21 C26 C27 -176.2(11) . . . . ?
C24 C25 C26 C21 -2.0(19) . . . . ?
C24 C25 C26 C27 177.7(12) . . . . ?
C21 C26 C27 N28 -12.1(19) . . . . ?
C25 C26 C27 N28 168.2(13) . . . . ?
C26 C27 N28 C29 177.1(11) . . . . ?
C26 C27 N28 Co1 0.0(18) . . . . ?
O11 Co1 N28 C27 -100.5(10) . . . . ?
O21 Co1 N28 C27 14.7(10) . . . . ?
N31 Co1 N28 C27 135.6(10) . . . . ?
N18 Co1 N28 C27 -90(9) . . . . ?
O11 Co1 N28 C29 82.6(8) . . . . ?
O21 Co1 N28 C29 -162.2(8) . . . . ?
N31 Co1 N28 C29 -41.4(9) . . . . ?
N18 Co1 N28 C29 93(9) . . . . ?
C27 N28 C29 C210 136.9(12) . . . . ?
Co1 N28 C29 C210 -45.9(13) . . . . ?
N28 C29 C210 N211 -55.7(14) . . . . ?
C29 C210 N211 C212 -48.7(14) . . . . ?
C29 C210 N211 C213 -174.1(10) . . . . ?
O11 Co1 N31 C32 -54(6) . . . . ?
O21 Co1 N31 C32 124(5) . . . . ?
N28 Co1 N31 C32 34(5) . . . . ?
N18 Co1 N31 C32 -144(5) . . . . ?
Co1 N31 C32 S33 161(76) . . . . ?
O51 Co2 O41 C41 -72.0(9) . . . . ?
N61 Co2 O41 C41 111.4(9) . . . . ?
N48 Co2 O41 C41 19.2(8) . . . . ?
N58 Co2 O41 C41 -159.2(9) . . . . ?
Co2 O41 C41 C46 -14.3(16) . . . . ?
Co2 O41 C41 C42 168.3(7) . . . . ?
O41 C41 C42 C43 -177.5(10) . . . . ?
C46 C41 C42 C43 4.8(17) . . . . ?
O41 C41 C42 O42 -1.7(15) . . . . ?
C46 C41 C42 O42 -179.4(10) . . . . ?
C43 C42 O42 C421 -12.0(17) . . . . ?
C41 C42 O42 C421 172.2(11) . . . . ?
O42 C42 C43 C44 -178.0(11) . . . . ?
C41 C42 C43 C44 -2.5(19) . . . . ?
C42 C43 C44 C45 0(2) . . . . ?
C43 C44 C45 C46 0.2(19) . . . . ?
C44 C45 C46 C41 2.3(18) . . . . ?
C44 C45 C46 C47 -176.0(11) . . . . ?
O41 C41 C46 C45 178.0(11) . . . . ?
C42 C41 C46 C45 -4.6(17) . . . . ?
O41 C41 C46 C47 -3.9(18) . . . . ?
C42 C41 C46 C47 173.6(10) . . . . ?
C45 C46 C47 N48 -171.4(12) . . . . ?
C41 C46 C47 N48 10.2(19) . . . . ?
C46 C47 N48 C49 -176.9(11) . . . . ?
C46 C47 N48 Co2 2.3(17) . . . . ?
O51 Co2 N48 C47 105.2(10) . . . . ?
O41 Co2 N48 C47 -13.7(10) . . . . ?
N61 Co2 N48 C47 -135.6(10) . . . . ?
N58 Co2 N48 C47 52(15) . . . . ?
O51 Co2 N48 C49 -75.7(9) . . . . ?
O41 Co2 N48 C49 165.5(9) . . . . ?
N61 Co2 N48 C49 43.5(9) . . . . ?
N58 Co2 N48 C49 -129(14) . . . . ?
C47 N48 C49 C410 -92.1(13) . . . . ?
Co2 N48 C49 C410 88.6(12) . . . . ?
N48 C49 C410 N411 -67.2(15) . . . . ?
C49 C410 N411 C412 179.8(11) . . . . ?
C49 C410 N411 C413 -59.4(15) . . . . ?
O41 Co2 O51 C51 -58.0(10) . . . . ?
N61 Co2 O51 C51 118.7(9) . . . . ?
N48 Co2 O51 C51 -149.0(10) . . . . ?
N58 Co2 O51 C51 29.7(9) . . . . ?
Co2 O51 C51 C52 156.6(9) . . . . ?
Co2 O51 C51 C56 -22.9(16) . . . . ?
O51 C51 C52 O52 2.0(16) . . . . ?
C56 C51 C52 O52 -178.6(10) . . . . ?
O51 C51 C52 C53 -174.7(10) . . . . ?
C56 C51 C52 C53 4.8(17) . . . . ?
C51 C52 O52 C521 172.1(10) . . . . ?
C53 C52 O52 C521 -11.4(17) . . . . ?
O52 C52 C53 C54 -179.8(13) . . . . ?
C51 C52 C53 C54 -3.4(19) . . . . ?
C52 C53 C54 C55 0(2) . . . . ?
C53 C54 C55 C56 1(2) . . . . ?
O51 C51 C56 C55 176.1(10) . . . . ?
C52 C51 C56 C55 -3.4(17) . . . . ?
O51 C51 C56 C57 -2.9(18) . . . . ?
C52 C51 C56 C57 177.6(11) . . . . ?
C54 C55 C56 C51 0.5(19) . . . . ?
C54 C55 C56 C57 179.5(14) . . . . ?
C51 C56 C57 N58 10(2) . . . . ?
C55 C56 C57 N58 -169.1(13) . . . . ?
C56 C57 N58 C59 -175.5(13) . . . . ?
C56 C57 N58 Co2 7.2(19) . . . . ?
O51 Co2 N58 C57 -21.2(10) . . . . ?
O41 Co2 N58 C57 97.8(10) . . . . ?
N61 Co2 N58 C57 -140.3(10) . . . . ?
N48 Co2 N58 C57 32(15) . . . . ?
O51 Co2 N58 C59 161.5(9) . . . . ?
O41 Co2 N58 C59 -79.5(9) . . . . ?
N61 Co2 N58 C59 42.4(10) . . . . ?
N48 Co2 N58 C59 -145(14) . . . . ?
C57 N58 C59 C510 -137.1(13) . . . . ?
Co2 N58 C59 C510 40.3(15) . . . . ?
N58 C59 C510 N511 58.5(16) . . . . ?
C59 C510 N511 C512 51.9(16) . . . . ?
C59 C510 N511 C513 175.9(12) . . . . ?
O51 Co2 N61 C62 63(9) . . . . ?
O41 Co2 N61 C62 -121(9) . . . . ?
N48 Co2 N61 C62 -29(9) . . . . ?
N58 Co2 N61 C62 151(9) . . . . ?
Co2 N61 C62 S63 -96(17) . . . . ?
N101 Co3 N71 C72 -116(5) . . . . ?
N81 Co3 N71 C72 126(5) . . . . ?
N91 Co3 N71 C72 1(5) . . . . ?
Co3 N71 C72 S73 -172(28) . . . . ?
N101 Co3 N81 C82A 24(6) . . . . ?
N71 Co3 N81 C82A 147(6) . . . . ?
N91 Co3 N81 C82A -94(6) . . . . ?
N101 Co3 N81 C82B -90(6) . . . . ?
N71 Co3 N81 C82B 33(6) . . . . ?
N91 Co3 N81 C82B 152(6) . . . . ?
Co3 N81 C82A C82B -141(6) . . . . ?
C82B N81 C82A S83A 22(39) . . . . ?
Co3 N81 C82A S83A -119(41) . . . . ?
C82B N81 C82A S83B 2(3) . . . . ?
Co3 N81 C82A S83B -139(5) . . . . ?
S83A C82A C82B N81 -179(2) . . . . ?
S83B C82A C82B N81 -178(3) . . . . ?
N81 C82A C82B S83B 178(3) . . . . ?
S83A C82A C82B S83B -1(4) . . . . ?
N81 C82A C82B S83A 179(2) . . . . ?
S83B C82A C82B S83A 1(4) . . . . ?
Co3 N81 C82B C82A 150(4) . . . . ?
C82A N81 C82B S83B -8(13) . . . . ?
Co3 N81 C82B S83B 141(13) . . . . ?
C82A N81 C82B S83A -1(2) . . . . ?
Co3 N81 C82B S83A 148(4) . . . . ?
C82B C82A S83A S83B 1(5) . . . . ?
N81 C82A S83A S83B -22(42) . . . . ?
N81 C82A S83A C82B -22(39) . . . . ?
S83B C82A S83A C82B -1(5) . . . . ?
C82A C82B S83A S83B -179(6) . . . . ?
N81 C82B S83A S83B -178(4) . . . . ?
N81 C82B S83A C82A 1(2) . . . . ?
S83B C82B S83A C82A 179(6) . . . . ?
C82A S83A S83B C82B 0(2) . . . . ?
C82B S83A S83B C82A 0(2) . . . . ?
C82A C82B S83B S83A 1(5) . . . . ?
N81 C82B S83B S83A 8(17) . . . . ?
N81 C82B S83B C82A 8(12) . . . . ?
S83A C82B S83B C82A -1(5) . . . . ?
C82B C82A S83B S83A -179(6) . . . . ?
N81 C82A S83B S83A 178(3) . . . . ?
N81 C82A S83B C82B -3(4) . . . . ?
S83A C82A S83B C82B 179(6) . . . . ?
N101 Co3 N91 C92 55(4) . . . . ?
N71 Co3 N91 C92 -65(4) . . . . ?
N81 Co3 N91 C92 173(4) . . . . ?
Co3 N91 C92 S93 4(43) . . . . ?
N71 Co3 N101 C502 127(6) . . . . ?
N81 Co3 N101 C502 -111(6) . . . . ?
N91 Co3 N101 C502 12(7) . . . . ?
Co3 N101 C502 S103 164(9) . . . . ?
C994 C992 C993 C995 37(19) . . . . ?
C995 C993 C994 C992 -156(13) . . . . ?
C994 C993 C995 C995 67(21) . . . 2_755 ?
C992 C993 C995 C995 50(24) . . . 2_755 ?
